data_4311121
loop_
_publ_author_name
'Aleema Westcott'
'Nina Whitford'
'Michaele J. Hardie'

_publ_section_title
;
 Coordination Polymers with Carborane Anions: Silver Dinitrile Complexes
;
_journal_name_full 'Inorganic Chemistry'
_journal_page_first 3663
_journal_page_last 3672
_journal_paper_doi 10.1021/ic049849x
_journal_volume 43
_journal_year 2004
_chemical_formula_sum 'C20 H60 Ag2 B36 Co2 N4'
_chemical_formula_weight 1079.48
_chemical_name_common 'silver adiponitrile cobalt(III) bis(carbollide)'
_chemical_name_systematic
; 
 ? 
;
_space_group_IT_number 4
_symmetry_cell_setting monoclinic
_symmetry_space_group_name_Hall 'P 2yb'
_symmetry_space_group_name_H-M 'P 1 21 1'
_atom_sites_solution_hydrogens geom
_atom_sites_solution_primary direct
_atom_sites_solution_secondary difmap
_audit_creation_method SHELXL-97
_cell_angle_alpha 90.00
_cell_angle_beta 95.368(1)
_cell_angle_gamma 90.00
_cell_formula_units_Z 2
_cell_length_a 10.5596(1)
_cell_length_b 20.4064(2)
_cell_length_c 10.9089(1)
_cell_measurement_temperature 150(2)
_cell_volume 2340.38(4)
_computing_structure_refinement 'SHELXL-97 (Sheldrick, 1997)'
_computing_structure_solution 'SHELXS-97 (Sheldrick, 1990)'
_diffrn_ambient_temperature 150(2)
_diffrn_measured_fraction_theta_full 0.996
_diffrn_measured_fraction_theta_max 0.996
_diffrn_radiation_monochromator graphite
_diffrn_radiation_source 'fine-focus sealed tube'
_diffrn_radiation_type MoK\a
_diffrn_radiation_wavelength 0.71073
_diffrn_reflns_av_R_equivalents 0.0788
_diffrn_reflns_av_sigmaI/netI 0.0686
_diffrn_reflns_limit_h_max 13
_diffrn_reflns_limit_h_min -13
_diffrn_reflns_limit_k_max 25
_diffrn_reflns_limit_k_min -26
_diffrn_reflns_limit_l_max 14
_diffrn_reflns_limit_l_min -14
_diffrn_reflns_number 24156
_diffrn_reflns_theta_full 27.49
_diffrn_reflns_theta_max 27.49
_diffrn_reflns_theta_min 2.57
_exptl_absorpt_coefficient_mu 1.549
_exptl_absorpt_correction_T_max 0.8993
_exptl_absorpt_correction_T_min 0.5174
_exptl_absorpt_correction_type multi-scan
_exptl_crystal_colour yellow-orange
_exptl_crystal_density_diffrn 1.532
_exptl_crystal_density_method 'not measured'
_exptl_crystal_description fragment
_exptl_crystal_F_000 1072
_exptl_crystal_size_max 0.49
_exptl_crystal_size_mid 0.13
_exptl_crystal_size_min 0.07
_refine_diff_density_max 0.785
_refine_diff_density_min -0.993
_refine_diff_density_rms 0.095
_refine_ls_abs_structure_details 'Flack H D (1983), Acta Cryst. A39, 876-881'
_refine_ls_abs_structure_Flack -0.001(13)
_refine_ls_extinction_method none
_refine_ls_goodness_of_fit_ref 1.028
_refine_ls_hydrogen_treatment noref
_refine_ls_matrix_type full
_refine_ls_number_parameters 577
_refine_ls_number_reflns 10254
_refine_ls_number_restraints 1
_refine_ls_restrained_S_all 1.028
_refine_ls_R_factor_all 0.0471
_refine_ls_R_factor_gt 0.0410
_refine_ls_shift/su_max 0.001
_refine_ls_shift/su_mean 0.000
_refine_ls_structure_factor_coef Fsqd
_refine_ls_weighting_details 'calc w=1/[\s^2^(Fo^2^)+(0.0659P)^2^+0.0000P] where P=(Fo^2^+2Fc^2^)/3'
_refine_ls_weighting_scheme calc
_refine_ls_wR_factor_gt 0.1035
_refine_ls_wR_factor_ref 0.1080
_reflns_number_gt 9469
_reflns_number_total 10254
_reflns_threshold_expression >2sigma(I)
_cod_data_source_file ic049849xsi20040205_104059_6.cif
_cod_data_source_block c:complex6
_cod_depositor_comments
;
The following automatic conversions were performed:
'_symmetry_cell_setting' value 'Monoclinic' changed to 'monoclinic'
according to '/home/saulius/struct/CIF-dictionaries/cif_core.dic'
dictionary named 'cif_core.dic' version 2.4.1 from
2010-06-29.

'_exptl_absorpt_correction_type' value 'multiscan' changed to
'multi-scan' according to
'/home/saulius/struct/CIF-dictionaries/cif_core.dic' dictionary named
'cif_core.dic' version 2.4.1 from 2010-06-29.

Automatic conversion script
Id: cif_fix_enum 1527 2010-12-29 10:47:43Z saulius 
;
_cod_database_code 4311121

loop_
_symmetry_equiv_pos_as_xyz
'x, y, z'
'-x, y+1/2, -z'

loop_
_atom_site_label
_atom_site_type_symbol
_atom_site_fract_x
_atom_site_fract_y
_atom_site_fract_z
_atom_site_U_iso_or_equiv
_atom_site_adp_type
_atom_site_occupancy
_atom_site_symmetry_multiplicity
_atom_site_calc_flag
_atom_site_refinement_flags
_atom_site_disorder_assembly
_atom_site_disorder_group
Ag1 Ag 0.23110(4) 0.547092(17) 0.15498(3) 0.04244(10) Uani 1 1 d . . .
Co1 Co 0.32842(4) 0.33432(2) 0.27816(4) 0.01830(10) Uani 1 1 d . . .
N1 N 0.1526(3) 0.5724(2) -0.0285(3) 0.0370(8) Uani 1 1 d . . .
C1 C 0.1102(3) 0.5828(2) -0.1255(4) 0.0324(8) Uani 1 1 d . . .
B1 B 0.5033(4) 0.3481(2) 0.2067(4) 0.0234(8) Uani 1 1 d . . .
H1 H 0.4913 0.3694 0.1116 0.028 Uiso 1 1 calc R . .
Ag2 Ag 0.67606(3) 0.806328(19) 0.19141(4) 0.05032(12) Uani 1 1 d . . .
Co2 Co 0.70920(4) 0.58363(2) 0.14870(4) 0.01821(10) Uani 1 1 d . . .
N2 N 0.2818(3) 0.5769(2) 0.3445(3) 0.0340(8) Uani 1 1 d . . .
C2 C 0.0619(4) 0.5976(2) -0.2528(4) 0.0352(9) Uani 1 1 d . . .
H11A H 0.0160 0.6400 -0.2551 0.042 Uiso 1 1 calc R . .
H11B H 0.0008 0.5632 -0.2834 0.042 Uiso 1 1 calc R . .
B2 B 0.4820(4) 0.39618(19) 0.3421(4) 0.0230(8) Uani 1 1 d . . .
H2 H 0.4576 0.4496 0.3382 0.028 Uiso 1 1 calc R . .
N3 N 0.8468(3) 0.85331(18) 0.2709(3) 0.0354(8) Uani 1 1 d . . .
C3 C 0.1699(4) 0.6013(2) -0.3367(4) 0.0297(8) Uani 1 1 d . . .
H12A H 0.1361 0.6185 -0.4181 0.036 Uiso 1 1 calc R . .
H12B H 0.2354 0.6323 -0.3010 0.036 Uiso 1 1 calc R . .
B3 B 0.4267(4) 0.34053(19) 0.4548(3) 0.0216(7) Uani 1 1 d . . .
H3 H 0.3632 0.3568 0.5257 0.026 Uiso 1 1 calc R . .
N4 N 0.4773(3) 0.79313(17) 0.1444(3) 0.0347(8) Uani 1 1 d . . .
C4 C 0.2310(4) 0.5349(2) 0.6464(4) 0.0323(9) Uani 1 1 d . . .
H9A H 0.1665 0.5048 0.6060 0.039 Uiso 1 1 calc R . .
H9B H 0.2594 0.5165 0.7284 0.039 Uiso 1 1 calc R . .
B4 B 0.5488(4) 0.2810(2) 0.4931(4) 0.0262(8) Uani 1 1 d . . .
H4 H 0.5618 0.2583 0.5870 0.031 Uiso 1 1 calc R . .
C5 C 0.3456(4) 0.5380(2) 0.5690(4) 0.0322(8) Uani 1 1 d . . .
H8A H 0.4105 0.5679 0.6094 0.039 Uiso 1 1 calc R . .
H8B H 0.3842 0.4938 0.5662 0.039 Uiso 1 1 calc R . .
B5 B 0.5899(4) 0.3632(2) 0.4652(4) 0.0253(8) Uani 1 1 d . . .
H5 H 0.6322 0.3956 0.5413 0.030 Uiso 1 1 calc R . .
C6 C 0.3107(4) 0.5606(2) 0.4431(4) 0.0300(8) Uani 1 1 d . . .
B6 B 0.6371(4) 0.3677(2) 0.3130(4) 0.0259(8) Uani 1 1 d . . .
H6 H 0.7114 0.4031 0.2875 0.031 Uiso 1 1 calc R . .
C7 C 1.3760(4) 0.7756(2) 0.1282(4) 0.0341(9) Uani 1 1 d . . .
B7 B 0.6255(4) 0.2883(2) 0.2487(4) 0.0246(8) Uani 1 1 d . . .
H7 H 0.6900 0.2706 0.1799 0.029 Uiso 1 1 calc R . .
C8 C 1.2432(4) 0.7544(3) 0.1107(5) 0.0453(11) Uani 1 1 d . . .
H2A H 1.2405 0.7060 0.1035 0.054 Uiso 1 1 calc R . .
H2B H 1.2031 0.7729 0.0326 0.054 Uiso 1 1 calc R . .
B8 B 0.5718(4) 0.2344(2) 0.3599(4) 0.0238(8) Uani 1 1 d . . .
H8 H 0.5988 0.1813 0.3650 0.029 Uiso 1 1 calc R . .
C9 C 1.1674(4) 0.7751(3) 0.2147(5) 0.0435(11) Uani 1 1 d . . .
H3A H 1.2034 0.7534 0.2914 0.052 Uiso 1 1 calc R . .
H3B H 1.0787 0.7596 0.1970 0.052 Uiso 1 1 calc R . .
B9 B 0.6788(4) 0.2984(2) 0.4068(4) 0.0248(8) Uani 1 1 d . . .
H9 H 0.7794 0.2883 0.4436 0.030 Uiso 1 1 calc R . .
C10 C 1.1661(4) 0.8492(2) 0.2356(4) 0.0362(10) Uani 1 1 d . . .
H6A H 1.2548 0.8641 0.2557 0.043 Uiso 1 1 calc R . .
H6B H 1.1336 0.8706 0.1575 0.043 Uiso 1 1 calc R . .
B10 B 0.1901(4) 0.39989(19) 0.3253(4) 0.0222(7) Uani 1 1 d . . .
H10 H 0.2267 0.4322 0.4037 0.027 Uiso 1 1 calc R . .
C11 C 1.0885(4) 0.8722(3) 0.3347(4) 0.0421(11) Uani 1 1 d . . .
H5A H 1.1154 0.8485 0.4119 0.051 Uiso 1 1 calc R . .
H5B H 1.1044 0.9195 0.3495 0.051 Uiso 1 1 calc R . .
B11 B 0.2368(4) 0.4092(2) 0.1701(4) 0.0222(7) Uani 1 1 d . . .
H11 H 0.3033 0.4485 0.1437 0.027 Uiso 1 1 calc R . .
C12 C 0.9509(4) 0.8616(2) 0.3023(4) 0.0346(9) Uani 1 1 d . . .
B12 B 0.2308(4) 0.3297(2) 0.1014(4) 0.0244(8) Uani 1 1 d . . .
H12 H 0.2952 0.3148 0.0303 0.029 Uiso 1 1 calc R . .
C13 C 0.1743(3) 0.2801(2) 0.2112(4) 0.0267(8) Uani 1 1 d . . .
H13A H 0.2048 0.2275 0.2149 0.032 Uiso 1 1 calc R . .
B13 B 0.0677(4) 0.3020(2) 0.0910(4) 0.0319(9) Uani 1 1 d . . .
H13 H 0.0287 0.2684 0.0155 0.038 Uiso 1 1 calc R . .
C14 C 0.1519(3) 0.31954(17) 0.3355(3) 0.0239(7) Uani 1 1 d . . .
H14 H 0.1657 0.2956 0.4282 0.029 Uiso 1 1 calc R . .
B14 B 0.0196(4) 0.2937(2) 0.2412(5) 0.0313(9) Uani 1 1 d . . .
H14A H -0.0500 0.2553 0.2649 0.038 Uiso 1 1 calc R . .
C15 C 0.4693(3) 0.26975(17) 0.2465(3) 0.0206(6) Uani 1 1 d . . .
H15 H 0.4302 0.2358 0.1717 0.025 Uiso 1 1 calc R . .
B15 B 0.0272(4) 0.3720(2) 0.3121(4) 0.0273(9) Uani 1 1 d . . .
H15A H -0.0391 0.3853 0.3825 0.033 Uiso 1 1 calc R . .
C16 C 0.4249(3) 0.26561(17) 0.3850(3) 0.0217(7) Uani 1 1 d . . .
H16 H 0.3529 0.2288 0.4099 0.026 Uiso 1 1 calc R . .
B16 B 0.0787(4) 0.4292(2) 0.2034(4) 0.0250(8) Uani 1 1 d . . .
H16A H 0.0454 0.4813 0.2017 0.030 Uiso 1 1 calc R . .
C17 C 0.6609(3) 0.56709(16) 0.3226(3) 0.0222(7) Uani 1 1 d . . .
H17A H 0.5807 0.5310 0.3147 0.027 Uiso 1 1 calc R . .
B17 B 0.1031(4) 0.3850(2) 0.0657(4) 0.0271(8) Uani 1 1 d . . .
H17 H 0.0859 0.4073 -0.0282 0.033 Uiso 1 1 calc R . .
C18 C 0.8036(3) 0.54466(18) 0.3046(3) 0.0223(6) Uani 1 1 d . . .
H18A H 0.8259 0.4925 0.2830 0.027 Uiso 1 1 calc R . .
B18 B -0.0246(4) 0.3642(2) 0.1509(4) 0.0275(9) Uani 1 1 d . . .
H18 H -0.1254 0.3736 0.1137 0.033 Uiso 1 1 calc R . .
C19 C 0.6268(3) 0.50145(17) 0.0700(3) 0.0218(7) Uani 1 1 d . . .
H19 H 0.6134 0.4662 0.1464 0.026 Uiso 1 1 calc R . .
B19 B 0.7783(4) 0.5963(2) -0.0244(4) 0.0234(8) Uani 1 1 d . . .
H19A H 0.8662 0.6274 -0.0194 0.028 Uiso 1 1 calc R . .
C20 C 0.7673(3) 0.51739(17) 0.0270(3) 0.0217(7) Uani 1 1 d . . .
H20 H 0.8553 0.4937 0.0722 0.026 Uiso 1 1 calc R . .
B20 B 0.6221(4) 0.6308(2) -0.0105(4) 0.0236(8) Uani 1 1 d . . .
H20A H 0.6049 0.6844 0.0033 0.028 Uiso 1 1 calc R . .
B21 B 0.5293(4) 0.5676(2) 0.0533(4) 0.0249(8) Uani 1 1 d . . .
H21 H 0.4504 0.5791 0.1116 0.030 Uiso 1 1 calc R . .
B22 B 0.5136(4) 0.5001(2) -0.0525(4) 0.0278(9) Uani 1 1 d . . .
H22 H 0.4270 0.4681 -0.0612 0.033 Uiso 1 1 calc R . .
B23 B 0.5127(4) 0.5817(2) -0.1077(4) 0.0262(8) Uani 1 1 d . . .
H23 H 0.4241 0.6041 -0.1545 0.031 Uiso 1 1 calc R . .
B24 B 0.6661(4) 0.5991(2) -0.1555(4) 0.0266(8) Uani 1 1 d . . .
H24 H 0.6797 0.6328 -0.2343 0.032 Uiso 1 1 calc R . .
B25 B 0.7617(4) 0.5277(2) -0.1262(4) 0.0255(8) Uani 1 1 d . . .
H25 H 0.8401 0.5136 -0.1834 0.031 Uiso 1 1 calc R . .
B26 B 0.6663(4) 0.4673(2) -0.0636(4) 0.0254(8) Uani 1 1 d . . .
H26 H 0.6810 0.4136 -0.0781 0.031 Uiso 1 1 calc R . .
B27 B 0.5978(4) 0.5197(2) -0.1816(4) 0.0266(8) Uani 1 1 d . . .
H27 H 0.5669 0.5016 -0.2766 0.032 Uiso 1 1 calc R . .
B28 B 0.6309(4) 0.6457(2) 0.2734(4) 0.0221(7) Uani 1 1 d . . .
H28 H 0.5367 0.6657 0.2352 0.027 Uiso 1 1 calc R . .
B29 B 0.7814(4) 0.67362(19) 0.2229(4) 0.0216(7) Uani 1 1 d . . .
H29 H 0.7888 0.7127 0.1519 0.026 Uiso 1 1 calc R . .
B30 B 0.8891(4) 0.60500(19) 0.2409(4) 0.0229(8) Uani 1 1 d . . .
H30 H 0.9677 0.5976 0.1802 0.027 Uiso 1 1 calc R . .
B31 B 0.9124(4) 0.5846(2) 0.4025(4) 0.0249(8) Uani 1 1 d . . .
H31 H 1.0043 0.5633 0.4440 0.030 Uiso 1 1 calc R . .
B32 B 0.7665(4) 0.5588(2) 0.4527(4) 0.0277(9) Uani 1 1 d . . .
H32 H 0.7612 0.5208 0.5262 0.033 Uiso 1 1 calc R . .
B33 B 0.6583(4) 0.6254(2) 0.4332(4) 0.0259(8) Uani 1 1 d . . .
H33 H 0.5809 0.6315 0.4957 0.031 Uiso 1 1 calc R . .
B34 B 0.7385(4) 0.6931(2) 0.3733(4) 0.0242(8) Uani 1 1 d . . .
H34 H 0.7154 0.7448 0.3973 0.029 Uiso 1 1 calc R . .
B35 B 0.8975(4) 0.6679(2) 0.3544(4) 0.0261(8) Uani 1 1 d . . .
H35 H 0.9800 0.7026 0.3658 0.031 Uiso 1 1 calc R . .
B36 B 0.8210(4) 0.6392(2) 0.4842(4) 0.0265(8) Uani 1 1 d . . .
H36 H 0.8523 0.6554 0.5804 0.032 Uiso 1 1 calc R . .

loop_
_atom_site_aniso_label
_atom_site_aniso_U_11
_atom_site_aniso_U_22
_atom_site_aniso_U_33
_atom_site_aniso_U_23
_atom_site_aniso_U_13
_atom_site_aniso_U_12
Ag1 0.0613(2) 0.03999(19) 0.02420(15) 0.00373(13) -0.00564(13) -0.00166(16)
Co1 0.0172(2) 0.0166(2) 0.0208(2) -0.00011(18) 0.00000(15) 0.00026(16)
N1 0.0348(17) 0.051(2) 0.0252(16) 0.0090(15) 0.0003(13) 0.0087(16)
C1 0.0236(16) 0.038(2) 0.035(2) 0.0055(19) 0.0033(15) 0.0010(17)
B1 0.0194(17) 0.0224(19) 0.029(2) 0.0018(16) 0.0038(15) 0.0019(14)
Ag2 0.02774(16) 0.0476(2) 0.0744(3) 0.00636(19) -0.00191(16) -0.00419(14)
Co2 0.0187(2) 0.0164(2) 0.0190(2) 0.00027(17) -0.00106(16) -0.00018(17)
N2 0.0361(18) 0.038(2) 0.0269(18) -0.0053(14) -0.0017(14) -0.0034(15)
C2 0.0263(18) 0.049(3) 0.029(2) 0.0074(18) -0.0038(15) -0.0024(17)
B2 0.0224(18) 0.0207(18) 0.0254(19) -0.0033(15) -0.0005(15) -0.0030(14)
N3 0.0281(18) 0.0339(19) 0.045(2) 0.0033(15) 0.0051(15) 0.0006(14)
C3 0.0326(19) 0.031(2) 0.0238(17) 0.0041(15) -0.0061(14) -0.0071(15)
B3 0.0222(17) 0.0197(18) 0.0225(17) 0.0013(16) 0.0000(14) 0.0026(15)
N4 0.0288(17) 0.0335(19) 0.042(2) 0.0072(16) 0.0042(15) 0.0063(15)
C4 0.039(2) 0.026(2) 0.0294(19) 0.0008(15) -0.0053(16) -0.0068(16)
B4 0.0276(19) 0.028(2) 0.0228(19) 0.0010(16) 0.0003(15) -0.0012(17)
C5 0.0329(19) 0.030(2) 0.0319(19) -0.0037(16) -0.0075(16) -0.0005(16)
B5 0.0243(19) 0.0234(19) 0.027(2) 0.0024(16) -0.0039(16) 0.0006(16)
C6 0.0295(18) 0.030(2) 0.0297(19) -0.0073(15) 0.0000(15) -0.0025(15)
B6 0.0200(18) 0.027(2) 0.030(2) 0.0014(17) -0.0003(15) -0.0025(16)
C7 0.035(2) 0.036(2) 0.031(2) 0.0057(17) 0.0039(16) 0.0087(17)
B7 0.0222(18) 0.0239(19) 0.027(2) 0.0005(16) 0.0006(15) 0.0006(15)
C8 0.034(2) 0.059(3) 0.042(2) -0.010(2) -0.0020(19) -0.003(2)
B8 0.0197(17) 0.0247(19) 0.0265(19) 0.0028(16) -0.0014(15) 0.0020(15)
C9 0.032(2) 0.054(3) 0.045(3) 0.008(2) 0.0055(19) -0.0082(19)
B9 0.0186(17) 0.026(2) 0.029(2) 0.0015(17) -0.0046(15) 0.0006(15)
C10 0.0261(18) 0.049(3) 0.033(2) 0.0060(19) 0.0020(15) -0.0083(18)
B10 0.0189(17) 0.0223(18) 0.0253(18) -0.0024(15) 0.0021(14) 0.0032(15)
C11 0.030(2) 0.058(3) 0.036(2) -0.005(2) -0.0054(17) -0.004(2)
B11 0.0193(17) 0.0259(19) 0.0205(17) 0.0013(15) -0.0019(14) 0.0005(15)
C12 0.040(2) 0.033(2) 0.032(2) 0.0059(17) 0.0094(17) 0.0022(18)
B12 0.0223(17) 0.0255(19) 0.0251(19) -0.0049(17) -0.0002(14) 0.0018(16)
C13 0.0213(17) 0.0205(17) 0.037(2) -0.0030(15) -0.0025(15) -0.0005(13)
B13 0.0220(18) 0.031(2) 0.040(2) -0.007(2) -0.0096(17) 0.0016(17)
C14 0.0198(15) 0.0229(18) 0.0287(17) 0.0033(14) 0.0015(13) 0.0008(13)
B14 0.0160(17) 0.028(2) 0.050(3) -0.0013(19) 0.0031(17) -0.0044(16)
C15 0.0168(15) 0.0191(15) 0.0253(16) 0.0003(13) -0.0015(12) 0.0020(12)
B15 0.0188(17) 0.026(2) 0.038(2) 0.0025(17) 0.0044(16) 0.0006(15)
C16 0.0242(16) 0.0185(15) 0.0220(16) 0.0018(13) -0.0001(13) 0.0024(13)
B16 0.0221(18) 0.0217(18) 0.031(2) 0.0020(16) 0.0033(15) 0.0039(15)
C17 0.0258(16) 0.0217(17) 0.0185(15) 0.0030(13) -0.0015(13) -0.0029(13)
B17 0.0240(19) 0.028(2) 0.028(2) -0.0013(17) -0.0042(16) 0.0045(16)
C18 0.0233(15) 0.0202(16) 0.0222(15) -0.0030(14) -0.0041(12) 0.0001(14)
B18 0.0212(18) 0.024(2) 0.036(2) 0.0006(18) -0.0049(16) 0.0028(16)
C19 0.0208(15) 0.0227(16) 0.0208(16) 0.0010(13) -0.0033(13) -0.0037(13)
B19 0.0255(18) 0.0230(19) 0.0220(18) 0.0010(15) 0.0042(15) 0.0003(15)
C20 0.0189(15) 0.0210(16) 0.0241(16) -0.0004(14) -0.0035(12) 0.0019(13)
B20 0.0265(19) 0.0200(18) 0.0236(18) 0.0005(15) -0.0013(15) 0.0037(15)
B21 0.0234(18) 0.030(2) 0.0210(18) 0.0005(15) -0.0019(15) 0.0012(15)
B22 0.028(2) 0.031(2) 0.0230(19) 0.0005(16) -0.0038(16) -0.0087(17)
B23 0.0243(18) 0.030(2) 0.0234(19) 0.0005(17) -0.0034(15) 0.0026(17)
B24 0.034(2) 0.0233(19) 0.0228(19) 0.0002(15) 0.0045(16) 0.0003(16)
B25 0.0241(18) 0.027(2) 0.0245(18) -0.0045(16) -0.0007(15) -0.0007(16)
B26 0.030(2) 0.0211(18) 0.0244(19) -0.0019(15) -0.0013(16) -0.0019(16)
B27 0.033(2) 0.024(2) 0.0231(19) -0.0026(16) 0.0013(16) -0.0011(17)
B28 0.0198(17) 0.0230(18) 0.0232(18) -0.0017(15) -0.0003(14) 0.0003(14)
B29 0.0211(17) 0.0189(17) 0.0245(18) -0.0018(15) -0.0004(14) 0.0022(14)
B30 0.0196(17) 0.0198(18) 0.029(2) -0.0021(15) 0.0014(15) -0.0018(14)
B31 0.0256(18) 0.0252(19) 0.0227(18) -0.0005(16) -0.0038(15) -0.0006(17)
B32 0.038(2) 0.026(2) 0.0179(17) 0.0026(15) -0.0022(16) -0.0009(17)
B33 0.030(2) 0.0268(19) 0.0205(18) -0.0026(16) 0.0025(16) -0.0020(17)
B34 0.0251(19) 0.0217(18) 0.0260(19) -0.0027(15) 0.0028(15) -0.0027(15)
B35 0.0233(18) 0.0241(19) 0.030(2) -0.0016(16) -0.0016(15) 0.0005(16)
B36 0.029(2) 0.026(2) 0.0234(19) -0.0036(15) -0.0057(16) -0.0016(16)

loop_
_atom_type_symbol
_atom_type_description
_atom_type_scat_dispersion_real
_atom_type_scat_dispersion_imag
_atom_type_scat_source
C C 0.0033 0.0016 'International Tables Vol C Tables 4.2.6.8 and 6.1.1.4'
H H 0.0000 0.0000 'International Tables Vol C Tables 4.2.6.8 and 6.1.1.4'
B B 0.0013 0.0007 'International Tables Vol C Tables 4.2.6.8 and 6.1.1.4'
N N 0.0061 0.0033 'International Tables Vol C Tables 4.2.6.8 and 6.1.1.4'
Co Co 0.3494 0.9721 'International Tables Vol C Tables 4.2.6.8 and 6.1.1.4'
Ag Ag -0.8971 1.1015 'International Tables Vol C Tables 4.2.6.8 and 6.1.1.4'

loop_
_geom_angle_atom_site_label_1
_geom_angle_atom_site_label_2
_geom_angle_atom_site_label_3
_geom_angle
_geom_angle_site_symmetry_1
_geom_angle_site_symmetry_3
_geom_angle_publ_flag
N1 Ag1 N2 148.80(16) . . ?
C16 Co1 C15 47.02(14) . . ?
C16 Co1 C14 98.34(14) . . ?
C15 Co1 C14 131.06(14) . . ?
C16 Co1 C13 99.84(15) . . ?
C15 Co1 C13 99.12(14) . . ?
C14 Co1 C13 46.48(15) . . ?
C16 Co1 B10 128.83(15) . . ?
C15 Co1 B10 175.42(15) . . ?
C14 Co1 B10 48.52(15) . . ?
C13 Co1 B10 83.25(15) . . ?
C16 Co1 B1 83.94(15) . . ?
C15 Co1 B1 48.73(14) . . ?
C14 Co1 B1 175.89(16) . . ?
C13 Co1 B1 129.85(16) . . ?
B10 Co1 B1 132.13(16) . . ?
C16 Co1 B12 132.15(16) . . ?
C15 Co1 B12 96.82(15) . . ?
C14 Co1 B12 83.74(15) . . ?
C13 Co1 B12 48.90(16) . . ?
B10 Co1 B12 87.70(16) . . ?
B1 Co1 B12 92.19(16) . . ?
C16 Co1 B3 48.67(14) . . ?
C15 Co1 B3 83.62(14) . . ?
C14 Co1 B3 96.58(15) . . ?
C13 Co1 B3 131.85(16) . . ?
B10 Co1 B3 91.87(15) . . ?
B1 Co1 B3 87.50(15) . . ?
B12 Co1 B3 179.09(17) . . ?
C16 Co1 B11 176.80(15) . . ?
C15 Co1 B11 132.60(15) . . ?
C14 Co1 B11 83.93(15) . . ?
C13 Co1 B11 83.36(15) . . ?
B10 Co1 B11 51.40(16) . . ?
B1 Co1 B11 93.93(15) . . ?
B12 Co1 B11 50.18(16) . . ?
B3 Co1 B11 128.98(15) . . ?
C16 Co1 B2 83.99(15) . . ?
C15 Co1 B2 83.86(15) . . ?
C14 Co1 B2 132.72(15) . . ?
C13 Co1 B2 176.13(16) . . ?
B10 Co1 B2 93.95(16) . . ?
B1 Co1 B2 50.77(16) . . ?
B12 Co1 B2 128.51(16) . . ?
B3 Co1 B2 50.71(15) . . ?
B11 Co1 B2 92.81(15) . . ?
C1 N1 Ag1 177.0(4) . . ?
N1 C1 C2 176.9(4) . . ?
C15 B1 B6 102.5(3) . . ?
C15 B1 B7 57.5(2) . . ?
B6 B1 B7 58.8(2) . . ?
C15 B1 B2 104.8(3) . . ?
B6 B1 B2 59.9(2) . . ?
B7 B1 B2 107.5(3) . . ?
C15 B1 Co1 64.14(17) . . ?
B6 B1 Co1 117.4(3) . . ?
B7 B1 Co1 116.7(2) . . ?
B2 B1 Co1 65.51(18) . . ?
N4 Ag2 N3 157.33(14) . . ?
C20 Co2 C17 128.02(14) . . ?
C20 Co2 C19 47.21(14) . . ?
C17 Co2 C19 97.00(14) . . ?
C20 Co2 C18 97.54(14) . . ?
C17 Co2 C18 46.20(14) . . ?
C19 Co2 C18 100.69(14) . . ?
C20 Co2 B28 173.68(15) . . ?
C17 Co2 B28 49.05(15) . . ?
C19 Co2 B28 126.48(15) . . ?
C18 Co2 B28 83.45(14) . . ?
C20 Co2 B19 48.95(15) . . ?
C17 Co2 B19 173.80(15) . . ?
C19 Co2 B19 83.89(15) . . ?
C18 Co2 B19 127.60(15) . . ?
B28 Co2 B19 134.64(16) . . ?
C20 Co2 B21 83.52(15) . . ?
C17 Co2 B21 98.14(15) . . ?
C19 Co2 B21 48.29(15) . . ?
C18 Co2 B21 134.12(15) . . ?
B28 Co2 B21 91.30(15) . . ?
B19 Co2 B21 87.05(16) . . ?
C20 Co2 B30 97.79(14) . . ?
C17 Co2 B30 83.27(15) . . ?
C19 Co2 B30 134.39(15) . . ?
C18 Co2 B30 48.58(15) . . ?
B28 Co2 B30 87.55(15) . . ?
B19 Co2 B30 91.72(16) . . ?
B21 Co2 B30 176.91(16) . . ?
C20 Co2 B20 84.35(15) . . ?
C17 Co2 B20 135.31(15) . . ?
C19 Co2 B20 83.90(15) . . ?
C18 Co2 B20 175.13(15) . . ?
B28 Co2 B20 95.18(15) . . ?
B19 Co2 B20 50.85(15) . . ?
B21 Co2 B20 50.46(16) . . ?
B30 Co2 B20 126.79(16) . . ?
C20 Co2 B29 134.96(14) . . ?
C17 Co2 B29 84.29(14) . . ?
C19 Co2 B29 175.06(14) . . ?
C18 Co2 B29 83.66(15) . . ?
B28 Co2 B29 51.31(15) . . ?
B19 Co2 B29 95.34(16) . . ?
B21 Co2 B29 126.84(15) . . ?
B30 Co2 B29 50.45(15) . . ?
B20 Co2 B29 91.83(16) . . ?
C6 N2 Ag1 146.8(4) . . ?
C1 C2 C3 111.3(3) . . ?
B6 B2 B1 59.5(2) . . ?
B6 B2 B5 59.2(2) . . ?
B1 B2 B5 106.7(3) . . ?
B6 B2 B3 105.9(3) . . ?
B1 B2 B3 106.7(3) . . ?
B5 B2 B3 58.9(2) . . ?
B6 B2 Co1 115.5(2) . . ?
B1 B2 Co1 63.72(17) . . ?
B5 B2 Co1 115.6(2) . . ?
B3 B2 Co1 64.18(17) . . ?
C12 N3 Ag2 160.3(4) . . ?
C4 C3 C2 112.2(3) 1_554 . ?
C16 B3 B5 103.4(3) . . ?
C16 B3 B4 58.3(2) . . ?
B5 B3 B4 59.3(2) . . ?
C16 B3 B2 104.5(3) . . ?
B5 B3 B2 60.5(2) . . ?
B4 B3 B2 108.3(3) . . ?
C16 B3 Co1 63.53(17) . . ?
B5 B3 Co1 117.8(2) . . ?
B4 B3 Co1 117.1(2) . . ?
B2 B3 Co1 65.11(17) . . ?
C7 N4 Ag2 168.0(3) 1_455 . ?
C3 C4 C5 113.3(3) 1_556 . ?
C16 B4 B5 103.9(3) . . ?
C16 B4 B9 104.6(3) . . ?
B5 B4 B9 60.2(2) . . ?
C16 B4 B8 59.3(2) . . ?
B5 B4 B8 108.3(3) . . ?
B9 B4 B8 60.0(2) . . ?
C16 B4 B3 58.3(2) . . ?
B5 B4 B3 59.9(2) . . ?
B9 B4 B3 108.4(3) . . ?
B8 B4 B3 108.8(3) . . ?
C6 C5 C4 112.7(3) . . ?
B4 B5 B9 60.0(2) . . ?
B4 B5 B3 60.8(2) . . ?
B9 B5 B3 108.9(3) . . ?
B4 B5 B6 107.7(3) . . ?
B9 B5 B6 60.0(2) . . ?
B3 B5 B6 107.9(3) . . ?
B4 B5 B2 109.5(3) . . ?
B9 B5 B2 109.2(3) . . ?
B3 B5 B2 60.6(2) . . ?
B6 B5 B2 60.0(2) . . ?
N2 C6 C5 178.4(4) . . ?
B7 B6 B9 60.2(2) . . ?
B7 B6 B5 108.0(3) . . ?
B9 B6 B5 59.8(2) . . ?
B7 B6 B1 61.0(2) . . ?
B9 B6 B1 109.6(3) . . ?
B5 B6 B1 108.7(3) . . ?
B7 B6 B2 109.7(3) . . ?
B9 B6 B2 109.7(3) . . ?
B5 B6 B2 60.8(2) . . ?
B1 B6 B2 60.5(2) . . ?
N4 C7 C8 178.0(5) 1_655 . ?
C15 B7 B6 104.1(3) . . ?
C15 B7 B8 59.7(2) . . ?
B6 B7 B8 108.2(3) . . ?
C15 B7 B9 105.0(3) . . ?
B6 B7 B9 60.2(2) . . ?
B8 B7 B9 59.9(2) . . ?
C15 B7 B1 58.3(2) . . ?
B6 B7 B1 60.1(2) . . ?
B8 B7 B1 109.1(3) . . ?
B9 B7 B1 108.8(3) . . ?
C7 C8 C9 112.9(4) . . ?
C16 B8 C15 56.3(2) . . ?
C16 B8 B9 104.0(3) . . ?
C15 B8 B9 103.9(3) . . ?
C16 B8 B7 103.3(3) . . ?
C15 B8 B7 57.8(2) . . ?
B9 B8 B7 60.2(2) . . ?
C16 B8 B4 58.5(2) . . ?
C15 B8 B4 103.8(3) . . ?
B9 B8 B4 60.0(2) . . ?
B7 B8 B4 107.8(3) . . ?
C8 C9 C10 113.7(4) . . ?
B8 B9 B4 60.0(2) . . ?
B8 B9 B5 108.0(3) . . ?
B4 B9 B5 59.8(2) . . ?
B8 B9 B7 59.9(2) . . ?
B4 B9 B7 107.6(3) . . ?
B5 B9 B7 107.8(3) . . ?
B8 B9 B6 107.7(3) . . ?
B4 B9 B6 107.7(3) . . ?
B5 B9 B6 60.2(2) . . ?
B7 B9 B6 59.6(2) . . ?
C11 C10 C9 115.6(4) . . ?
C14 B10 B16 103.1(3) . . ?
C14 B10 B15 58.0(2) . . ?
B16 B10 B15 59.5(2) . . ?
C14 B10 B11 104.5(3) . . ?
B16 B10 B11 59.4(2) . . ?
B15 B10 B11 107.4(3) . . ?
C14 B10 Co1 64.59(17) . . ?
B16 B10 Co1 117.2(2) . . ?
B15 B10 Co1 117.6(2) . . ?
B11 B10 Co1 65.12(17) . . ?
C12 C11 C10 112.0(4) . . ?
B12 B11 B16 107.1(3) . . ?
B12 B11 B17 59.3(2) . . ?
B16 B11 B17 59.9(2) . . ?
B12 B11 B10 107.1(3) . . ?
B16 B11 B10 59.6(2) . . ?
B17 B11 B10 107.2(3) . . ?
B12 B11 Co1 64.69(19) . . ?
B16 B11 Co1 116.1(2) . . ?
B17 B11 Co1 116.5(3) . . ?
B10 B11 Co1 63.48(17) . . ?
N3 C12 C11 176.3(5) . . ?
C13 B12 B17 102.8(3) . . ?
C13 B12 B11 104.1(3) . . ?
B17 B12 B11 60.7(2) . . ?
C13 B12 B13 57.8(2) . . ?
B17 B12 B13 59.0(2) . . ?
B11 B12 B13 107.9(3) . . ?
C13 B12 Co1 63.83(18) . . ?
B17 B12 Co1 118.1(2) . . ?
B11 B12 Co1 65.13(18) . . ?
B13 B12 Co1 117.0(3) . . ?
C14 C13 B13 112.2(3) . . ?
C14 C13 B12 112.3(3) . . ?
B13 C13 B12 63.7(3) . . ?
C14 C13 B14 62.8(2) . . ?
B13 C13 B14 62.2(3) . . ?
B12 C13 B14 115.9(3) . . ?
C14 C13 Co1 66.70(18) . . ?
B13 C13 Co1 125.4(3) . . ?
B12 C13 Co1 67.27(18) . . ?
B14 C13 Co1 125.7(3) . . ?
C13 B13 B17 103.7(3) . . ?
C13 B13 B18 104.6(3) . . ?
B17 B13 B18 59.9(2) . . ?
C13 B13 B14 59.3(2) . . ?
B17 B13 B14 108.7(3) . . ?
B18 B13 B14 60.6(3) . . ?
C13 B13 B12 58.5(2) . . ?
B17 B13 B12 59.6(2) . . ?
B18 B13 B12 107.9(3) . . ?
B14 B13 B12 109.1(3) . . ?
C13 C14 B10 111.9(3) . . ?
C13 C14 B15 111.2(3) . . ?
B10 C14 B15 64.3(2) . . ?
C13 C14 B14 61.6(2) . . ?
B10 C14 B14 116.0(3) . . ?
B15 C14 B14 62.2(2) . . ?
C13 C14 Co1 66.82(17) . . ?
B10 C14 Co1 66.89(17) . . ?
B15 C14 Co1 125.3(2) . . ?
B14 C14 Co1 124.7(3) . . ?
C13 B14 C14 55.6(2) . . ?
C13 B14 B13 58.5(2) . . ?
C14 B14 B13 103.5(3) . . ?
C13 B14 B15 102.9(3) . . ?
C14 B14 B15 57.8(2) . . ?
B13 B14 B15 108.2(3) . . ?
C13 B14 B18 103.2(3) . . ?
C14 B14 B18 103.7(3) . . ?
B13 B14 B18 59.6(3) . . ?
B15 B14 B18 60.8(3) . . ?
C16 C15 B7 111.4(3) . . ?
C16 C15 B1 111.8(3) . . ?
B7 C15 B1 64.2(2) . . ?
C16 C15 B8 61.8(2) . . ?
B7 C15 B8 62.5(2) . . ?
B1 C15 B8 116.3(3) . . ?
C16 C15 Co1 66.30(17) . . ?
B7 C15 Co1 125.4(2) . . ?
B1 C15 Co1 67.13(17) . . ?
B8 C15 Co1 124.6(2) . . ?
C14 B15 B14 60.0(2) . . ?
C14 B15 B16 103.4(3) . . ?
B14 B15 B16 107.7(3) . . ?
C14 B15 B18 104.5(3) . . ?
B14 B15 B18 59.8(3) . . ?
B16 B15 B18 59.5(2) . . ?
C14 B15 B10 57.8(2) . . ?
B14 B15 B10 108.8(3) . . ?
B16 B15 B10 59.9(2) . . ?
B18 B15 B10 107.8(3) . . ?
C15 C16 B4 111.3(3) . . ?
C15 C16 B3 112.1(3) . . ?
B4 C16 B3 63.4(2) . . ?
C15 C16 B8 61.9(2) . . ?
B4 C16 B8 62.2(2) . . ?
B3 C16 B8 115.4(3) . . ?
C15 C16 Co1 66.68(17) . . ?
B4 C16 Co1 125.4(2) . . ?
B3 C16 Co1 67.80(17) . . ?
B8 C16 Co1 125.0(2) . . ?
B18 B16 B15 60.7(2) . . ?
B18 B16 B11 108.8(3) . . ?
B15 B16 B11 109.6(3) . . ?
B18 B16 B17 59.1(2) . . ?
B15 B16 B17 107.8(3) . . ?
B11 B16 B17 60.3(2) . . ?
B18 B16 B10 109.3(3) . . ?
B15 B16 B10 60.6(2) . . ?
B11 B16 B10 61.0(2) . . ?
B17 B16 B10 108.6(3) . . ?
C18 C17 B33 111.4(3) . . ?
C18 C17 B28 112.2(3) . . ?
B33 C17 B28 63.3(2) . . ?
C18 C17 B32 62.1(2) . . ?
B33 C17 B32 62.4(2) . . ?
B28 C17 B32 115.8(3) . . ?
C18 C17 Co2 67.29(17) . . ?
B33 C17 Co2 124.6(2) . . ?
B28 C17 Co2 66.93(17) . . ?
B32 C17 Co2 125.6(2) . . ?
B18 B17 B13 60.1(2) . . ?
B18 B17 B12 109.6(3) . . ?
B13 B17 B12 61.5(2) . . ?
B18 B17 B16 60.1(2) . . ?
B13 B17 B16 107.6(3) . . ?
B12 B17 B16 107.6(3) . . ?
B18 B17 B11 109.1(3) . . ?
B13 B17 B11 109.3(3) . . ?
B12 B17 B11 60.0(2) . . ?
B16 B17 B11 59.7(2) . . ?
C17 C18 B31 111.9(3) . . ?
C17 C18 B30 112.4(3) . . ?
B31 C18 B30 63.9(2) . . ?
C17 C18 B32 62.5(2) . . ?
B31 C18 B32 62.0(2) . . ?
B30 C18 B32 115.8(3) . . ?
C17 C18 Co2 66.51(17) . . ?
B31 C18 Co2 125.6(2) . . ?
B30 C18 Co2 67.54(18) . . ?
B32 C18 Co2 125.3(2) . . ?
B17 B18 B13 60.0(3) . . ?
B17 B18 B16 60.8(2) . . ?
B13 B18 B16 108.2(3) . . ?
B17 B18 B14 108.2(3) . . ?
B13 B18 B14 59.9(3) . . ?
B16 B18 B14 107.7(3) . . ?
B17 B18 B15 108.5(3) . . ?
B13 B18 B15 107.3(3) . . ?
B16 B18 B15 59.8(2) . . ?
B14 B18 B15 59.4(2) . . ?
C20 C19 B21 111.7(3) . . ?
C20 C19 B26 62.2(2) . . ?
B21 C19 B26 115.4(3) . . ?
C20 C19 B22 111.6(3) . . ?
B21 C19 B22 63.6(2) . . ?
B26 C19 B22 62.2(2) . . ?
C20 C19 Co2 66.01(17) . . ?
B21 C19 Co2 67.79(18) . . ?
B26 C19 Co2 124.6(2) . . ?
B22 C19 Co2 125.6(2) . . ?
C20 B19 B24 103.5(3) . . ?
C20 B19 B25 57.3(2) . . ?
B24 B19 B25 60.2(2) . . ?
C20 B19 B20 104.4(3) . . ?
B24 B19 B20 60.7(2) . . ?
B25 B19 B20 108.6(3) . . ?
C20 B19 Co2 63.29(17) . . ?
B24 B19 Co2 117.8(2) . . ?
B25 B19 Co2 116.1(2) . . ?
B20 B19 Co2 65.04(18) . . ?
C19 C20 B25 111.2(3) . . ?
C19 C20 B19 111.9(3) . . ?
B25 C20 B19 63.5(2) . . ?
C19 C20 B26 61.0(2) . . ?
B25 C20 B26 62.7(2) . . ?
B19 C20 B26 115.3(3) . . ?
C19 C20 Co2 66.78(17) . . ?
B25 C20 Co2 125.6(2) . . ?
B19 C20 Co2 67.76(18) . . ?
B26 C20 Co2 124.2(2) . . ?
B23 B20 B21 59.0(2) . . ?
B23 B20 B24 59.2(2) . . ?
B21 B20 B24 105.9(3) . . ?
B23 B20 B19 105.9(3) . . ?
B21 B20 B19 106.6(3) . . ?
B24 B20 B19 58.5(2) . . ?
B23 B20 Co2 115.8(2) . . ?
B21 B20 Co2 64.34(18) . . ?
B24 B20 Co2 115.2(2) . . ?
B19 B20 Co2 64.11(17) . . ?
C19 B21 B23 103.8(3) . . ?
C19 B21 B22 58.5(2) . . ?
B23 B21 B22 59.5(2) . . ?
C19 B21 B20 105.4(3) . . ?
B23 B21 B20 60.5(2) . . ?
B22 B21 B20 108.8(3) . . ?
C19 B21 Co2 63.92(17) . . ?
B23 B21 Co2 117.8(2) . . ?
B22 B21 Co2 117.6(2) . . ?
B20 B21 Co2 65.20(18) . . ?
C19 B22 B26 58.7(2) . . ?
C19 B22 B23 103.4(3) . . ?
B26 B22 B23 108.1(3) . . ?
C19 B22 B27 104.5(3) . . ?
B26 B22 B27 60.2(2) . . ?
B23 B22 B27 60.4(2) . . ?
C19 B22 B21 57.9(2) . . ?
B26 B22 B21 107.8(3) . . ?
B23 B22 B21 59.6(2) . . ?
B27 B22 B21 108.2(3) . . ?
B22 B23 B21 60.9(2) . . ?
B22 B23 B24 108.1(3) . . ?
B21 B23 B24 108.3(3) . . ?
B22 B23 B27 60.0(2) . . ?
B21 B23 B27 108.9(3) . . ?
B24 B23 B27 60.0(2) . . ?
B22 B23 B20 110.0(3) . . ?
B21 B23 B20 60.5(2) . . ?
B24 B23 B20 60.7(2) . . ?
B27 B23 B20 109.8(3) . . ?
B19 B24 B23 108.4(3) . . ?
B19 B24 B25 60.3(2) . . ?
B23 B24 B25 107.4(3) . . ?
B19 B24 B27 109.3(3) . . ?
B23 B24 B27 60.1(2) . . ?
B25 B24 B27 60.1(2) . . ?
B19 B24 B20 60.8(2) . . ?
B23 B24 B20 60.1(2) . . ?
B25 B24 B20 108.8(3) . . ?
B27 B24 B20 109.4(3) . . ?
C20 B25 B26 59.8(2) . . ?
C20 B25 B24 104.4(3) . . ?
B26 B25 B24 107.8(3) . . ?
C20 B25 B19 59.2(2) . . ?
B26 B25 B19 109.5(3) . . ?
B24 B25 B19 59.5(2) . . ?
C20 B25 B27 105.6(3) . . ?
B26 B25 B27 59.9(2) . . ?
B24 B25 B27 60.0(2) . . ?
B19 B25 B27 108.6(3) . . ?
C19 B26 C20 56.9(2) . . ?
C19 B26 B22 59.1(2) . . ?
C20 B26 B22 104.9(3) . . ?
C19 B26 B25 103.8(3) . . ?
C20 B26 B25 57.5(2) . . ?
B22 B26 B25 108.6(3) . . ?
C19 B26 B27 104.9(3) . . ?
C20 B26 B27 104.3(3) . . ?
B22 B26 B27 60.5(2) . . ?
B25 B26 B27 60.5(2) . . ?
B26 B27 B22 59.4(2) . . ?
B26 B27 B24 107.5(3) . . ?
B22 B27 B24 107.6(3) . . ?
B26 B27 B25 59.6(2) . . ?
B22 B27 B25 107.0(3) . . ?
B24 B27 B25 59.9(2) . . ?
B26 B27 B23 106.7(3) . . ?
B22 B27 B23 59.5(2) . . ?
B24 B27 B23 59.9(2) . . ?
B25 B27 B23 107.1(3) . . ?
C17 B28 B34 103.2(3) . . ?
C17 B28 B33 57.9(2) . . ?
B34 B28 B33 59.6(2) . . ?
C17 B28 B29 104.3(3) . . ?
B34 B28 B29 59.5(2) . . ?
B33 B28 B29 107.6(3) . . ?
C17 B28 Co2 64.03(17) . . ?
B34 B28 Co2 117.3(2) . . ?
B33 B28 Co2 117.2(2) . . ?
B29 B28 Co2 65.31(17) . . ?
B34 B29 B35 59.7(2) . . ?
B34 B29 B30 106.5(3) . . ?
B35 B29 B30 59.2(2) . . ?
B34 B29 B28 59.2(2) . . ?
B35 B29 B28 106.7(3) . . ?
B30 B29 B28 106.5(3) . . ?
B34 B29 Co2 115.5(2) . . ?
B35 B29 Co2 116.2(2) . . ?
B30 B29 Co2 64.50(17) . . ?
B28 B29 Co2 63.38(17) . . ?
C18 B30 B35 103.3(3) . . ?
C18 B30 B29 104.6(3) . . ?
B35 B30 B29 60.4(2) . . ?
C18 B30 B31 57.8(2) . . ?
B35 B30 B31 59.6(2) . . ?
B29 B30 B31 108.2(3) . . ?
C18 B30 Co2 63.88(16) . . ?
B35 B30 Co2 117.7(2) . . ?
B29 B30 Co2 65.05(17) . . ?
B31 B30 Co2 116.9(2) . . ?
C18 B31 B32 59.6(2) . . ?
C18 B31 B36 104.5(3) . . ?
B32 B31 B36 59.9(2) . . ?
C18 B31 B35 103.7(3) . . ?
B32 B31 B35 108.7(3) . . ?
B36 B31 B35 60.7(2) . . ?
C18 B31 B30 58.4(2) . . ?
B32 B31 B30 109.2(3) . . ?
B36 B31 B30 108.4(3) . . ?
B35 B31 B30 59.5(2) . . ?
C18 B32 C17 55.4(2) . . ?
C18 B32 B36 103.9(3) . . ?
C17 B32 B36 104.0(3) . . ?
C18 B32 B31 58.4(2) . . ?
C17 B32 B31 103.3(3) . . ?
B36 B32 B31 60.2(2) . . ?
C18 B32 B33 102.4(3) . . ?
C17 B32 B33 57.9(2) . . ?
B36 B32 B33 60.3(2) . . ?
B31 B32 B33 107.7(3) . . ?
C17 B33 B32 59.7(2) . . ?
C17 B33 B34 104.1(3) . . ?
B32 B33 B34 108.4(3) . . ?
C17 B33 B36 104.7(3) . . ?
B32 B33 B36 59.5(2) . . ?
B34 B33 B36 60.8(2) . . ?
C17 B33 B28 58.8(2) . . ?
B32 B33 B28 109.8(3) . . ?
B34 B33 B28 60.0(2) . . ?
B36 B33 B28 109.4(3) . . ?
B33 B34 B28 60.3(2) . . ?
B33 B34 B35 107.8(3) . . ?
B28 B34 B35 109.0(3) . . ?
B33 B34 B29 109.6(3) . . ?
B28 B34 B29 61.3(2) . . ?
B35 B34 B29 60.5(2) . . ?
B33 B34 B36 59.7(2) . . ?
B28 B34 B36 108.7(3) . . ?
B35 B34 B36 60.1(2) . . ?
B29 B34 B36 109.5(3) . . ?
B30 B35 B31 60.9(2) . . ?
B30 B35 B34 107.5(3) . . ?
B31 B35 B34 107.3(3) . . ?
B30 B35 B36 108.4(3) . . ?
B31 B35 B36 59.3(2) . . ?
B34 B35 B36 60.3(2) . . ?
B30 B35 B29 60.4(2) . . ?
B31 B35 B29 109.3(3) . . ?
B34 B35 B29 59.8(2) . . ?
B36 B35 B29 109.1(3) . . ?
B32 B36 B31 59.9(2) . . ?
B32 B36 B33 60.2(2) . . ?
B31 B36 B33 107.4(3) . . ?
B32 B36 B35 108.3(3) . . ?
B31 B36 B35 60.0(2) . . ?
B33 B36 B35 107.3(3) . . ?
B32 B36 B34 108.0(3) . . ?
B31 B36 B34 107.4(3) . . ?
B33 B36 B34 59.6(2) . . ?
B35 B36 B34 59.6(2) . . ?

loop_
_geom_bond_atom_site_label_1
_geom_bond_atom_site_label_2
_geom_bond_distance
_geom_bond_site_symmetry_2
_geom_bond_publ_flag
Ag1 N1 2.156(3) . ?
Ag1 N2 2.174(3) . ?
Co1 C16 2.035(3) . ?
Co1 C15 2.041(3) . ?
Co1 C14 2.043(3) . ?
Co1 C13 2.045(4) . ?
Co1 B10 2.081(4) . ?
Co1 B1 2.090(4) . ?
Co1 B12 2.102(4) . ?
Co1 B3 2.105(4) . ?
Co1 B11 2.109(4) . ?
Co1 B2 2.121(4) . ?
N1 C1 1.129(5) . ?
C1 C2 1.466(5) . ?
B1 C15 1.705(5) . ?
B1 B6 1.787(6) . ?
B1 B7 1.804(5) . ?
B1 B2 1.805(6) . ?
Ag2 N4 2.130(3) . ?
Ag2 N3 2.151(4) . ?
Co2 C20 2.029(4) . ?
Co2 C17 2.038(3) . ?
Co2 C19 2.041(3) . ?
Co2 C18 2.050(3) . ?
Co2 B28 2.086(4) . ?
Co2 B19 2.103(4) . ?
Co2 B21 2.104(4) . ?
Co2 B30 2.110(4) . ?
Co2 B20 2.119(4) . ?
Co2 B29 2.120(4) . ?
N2 C6 1.140(5) . ?
C2 C3 1.530(6) . ?
B2 B6 1.795(6) . ?
B2 B5 1.808(6) . ?
B2 B3 1.810(5) . ?
N3 C12 1.133(5) . ?
C3 C4 1.519(6) 1_554 ?
B3 C16 1.707(5) . ?
B3 B5 1.778(6) . ?
B3 B4 1.793(6) . ?
N4 C7 1.126(5) 1_455 ?
C4 C3 1.519(6) 1_556 ?
C4 C5 1.540(6) . ?
B4 C16 1.707(5) . ?
B4 B5 1.767(6) . ?
B4 B9 1.771(6) . ?
B4 B8 1.772(6) . ?
C5 C6 1.462(5) . ?
B5 B9 1.774(6) . ?
B5 B6 1.780(6) . ?
B6 B7 1.764(6) . ?
B6 B9 1.776(6) . ?
C7 N4 1.126(5) 1_655 ?
C7 C8 1.463(6) . ?
B7 C15 1.690(5) . ?
B7 B8 1.771(6) . ?
B7 B9 1.776(6) . ?
C8 C9 1.508(7) . ?
B8 C16 1.722(5) . ?
B8 C15 1.724(5) . ?
B8 B9 1.771(6) . ?
C9 C10 1.530(8) . ?
C10 C11 1.492(6) . ?
B10 C14 1.695(5) . ?
B10 B16 1.793(6) . ?
B10 B15 1.805(6) . ?
B10 B11 1.817(6) . ?
C11 C12 1.480(6) . ?
B11 B12 1.786(6) . ?
B11 B16 1.788(5) . ?
B11 B17 1.799(6) . ?
B12 C13 1.717(6) . ?
B12 B17 1.773(6) . ?
B12 B13 1.806(6) . ?
C13 C14 1.613(5) . ?
C13 B13 1.705(6) . ?
C13 B14 1.719(5) . ?
B13 B17 1.762(7) . ?
B13 B18 1.763(6) . ?
B13 B14 1.769(7) . ?
C14 B15 1.698(5) . ?
C14 B14 1.738(6) . ?
B14 B15 1.775(6) . ?
B14 B18 1.781(6) . ?
C15 C16 1.626(5) . ?
B15 B16 1.784(6) . ?
B15 B18 1.799(6) . ?
B16 B18 1.778(6) . ?
B16 B17 1.791(6) . ?
C17 C18 1.604(5) . ?
C17 B33 1.696(5) . ?
C17 B28 1.712(5) . ?
C17 B32 1.729(5) . ?
B17 B18 1.760(6) . ?
C18 B31 1.701(5) . ?
C18 B30 1.712(5) . ?
C18 B32 1.722(5) . ?
C19 C20 1.630(5) . ?
C19 B21 1.697(5) . ?
C19 B26 1.702(5) . ?
C19 B22 1.708(5) . ?
B19 C20 1.713(5) . ?
B19 B24 1.771(6) . ?
B19 B25 1.785(6) . ?
B19 B20 1.813(6) . ?
C20 B25 1.680(6) . ?
C20 B26 1.721(5) . ?
B20 B23 1.799(6) . ?
B20 B21 1.800(6) . ?
B20 B24 1.810(6) . ?
B21 B23 1.773(6) . ?
B21 B22 1.795(6) . ?
B22 B26 1.761(6) . ?
B22 B23 1.771(6) . ?
B22 B27 1.780(6) . ?
B23 B24 1.783(6) . ?
B23 B27 1.787(6) . ?
B24 B25 1.783(6) . ?
B24 B27 1.784(6) . ?
B25 B26 1.769(6) . ?
B25 B27 1.786(6) . ?
B26 B27 1.775(6) . ?
B28 B34 1.783(5) . ?
B28 B33 1.789(6) . ?
B28 B29 1.821(5) . ?
B29 B34 1.788(6) . ?
B29 B35 1.801(6) . ?
B29 B30 1.803(5) . ?
B30 B35 1.780(6) . ?
B30 B31 1.805(6) . ?
B31 B32 1.763(6) . ?
B31 B36 1.769(6) . ?
B31 B35 1.782(6) . ?
B32 B36 1.763(6) . ?
B32 B33 1.776(6) . ?
B33 B34 1.776(6) . ?
B33 B36 1.778(6) . ?
B34 B35 1.785(6) . ?
B34 B36 1.798(6) . ?
B35 B36 1.794(6) . ?
